data_2202813
loop_
_publ_author_name
'Mizuguchi, Jin'
'Shiozaki, Hisayoshi'

_publ_section_title
;
 2,6-Bis(butylamino)-4,8-dihydroxy-1,5-naphthalenedione
;
_journal_issue 10
_journal_name_full 'Acta Crystallographica Section E'
_journal_page_first o1493
_journal_page_last o1495
_journal_paper_doi 10.1107/S1600536803019792
_journal_volume 59
_journal_year 2003
_chemical_formula_moiety 'C18 H24 N2 O4'
_chemical_formula_sum 'C18 H24 N2 O4'
_chemical_formula_weight 332.40
_space_group_IT_number 2
_symmetry_cell_setting triclinic
_symmetry_space_group_name_Hall '-P 1'
_symmetry_space_group_name_H-M 'P -1'
_cell_angle_alpha 97.720(10)
_cell_angle_beta 91.930(10)
_cell_angle_gamma 93.660(10)
_cell_formula_units_Z 1
_cell_length_a 5.2257(7)
_cell_length_b 6.8930(9)
_cell_length_c 12.1620(10)
_cell_measurement_reflns_used 3066
_cell_measurement_temperature 93.2
_cell_measurement_theta_max 68.1
_cell_measurement_theta_min 3.7
_cell_volume 432.83(9)
_computing_cell_refinement PROCESS-AUTO
_computing_data_collection 'PROCESS-AUTO (Rigaku, 1998)'
_computing_data_reduction
;
TEXSAN (Molecular Structure Corporation, 2001)
;
_computing_molecular_graphics 'ORTEPIII (Burnett & Johnson, 1996)'
_computing_publication_material TEXSAN
_computing_structure_refinement TEXSAN
_computing_structure_solution 'SHELXS86 (Sheldrick, 1985)'
_diffrn_detector_area_resol_mean 10.00
_diffrn_measured_fraction_theta_full 0.9102
_diffrn_measured_fraction_theta_max 0.9102
_diffrn_measurement_device_type 'Rigaku RAXIS-RAPID Imaging Plate'
_diffrn_measurement_method '48 frames, delta omega = 15 deg'
_diffrn_radiation_type 'Cu K\a'
_diffrn_radiation_wavelength 1.5418
_diffrn_reflns_av_R_equivalents 0.038
_diffrn_reflns_limit_h_max 6
_diffrn_reflns_limit_h_min -6
_diffrn_reflns_limit_k_max 8
_diffrn_reflns_limit_k_min -8
_diffrn_reflns_limit_l_max 14
_diffrn_reflns_limit_l_min -14
_diffrn_reflns_number 3858
_diffrn_reflns_theta_full 68.19
_diffrn_reflns_theta_max 68.19
_exptl_absorpt_coefficient_mu 0.740
_exptl_absorpt_correction_T_max 0.978
_exptl_absorpt_correction_T_min 0.738
_exptl_absorpt_correction_type multi-scan
_exptl_absorpt_process_details '(Higashi, 1995)'
_exptl_crystal_colour black
_exptl_crystal_density_diffrn 1.275
_exptl_crystal_density_method 'not measured'
_exptl_crystal_description platelet
_exptl_crystal_F_000 178.0
_exptl_crystal_size_max 0.350
_exptl_crystal_size_mid 0.200
_exptl_crystal_size_min 0.030
_refine_diff_density_max 0.26
_refine_diff_density_min -0.31
_refine_ls_extinction_method none
_refine_ls_goodness_of_fit_ref 1.063
_refine_ls_hydrogen_treatment noref
_refine_ls_number_parameters 112
_refine_ls_number_reflns 1421
_refine_ls_R_factor_gt 0.0469
_refine_ls_shift/su_max 0.0164
_refine_ls_structure_factor_coef Fsqd
_refine_ls_weighting_details 'w = 1/[\s^2^(Fo^2^) + (0.05[Max(Fo^2^,0) + 2Fc^2^]/3)^2^]'
_refine_ls_weighting_scheme calc
_refine_ls_wR_factor_ref 0.1174
_reflns_number_gt 775
_reflns_number_total 1429
_reflns_threshold_expression F^2^>2\s(F^2^)
_cod_data_source_file ob6296.cif
_cod_data_source_block I
_cod_original_sg_symbol_Hall 'P -1'
_cod_original_sg_symbol_H-M 'P -1         '
_cod_database_code 2202813

loop_
_symmetry_equiv_pos_as_xyz
x,y,z
-x,-y,-z

loop_
_atom_site_label
_atom_site_fract_x
_atom_site_fract_y
_atom_site_fract_z
_atom_site_U_iso_or_equiv
_atom_site_adp_type
_atom_site_calc_flag
_atom_site_refinement_flags
_atom_site_occupancy
_atom_site_disorder_assembly
_atom_site_disorder_group
_atom_site_type_symbol
O1 0.1064(3) 0.7748(2) 0.94720(10) 0.0563(5) Uani d . 1.00 . . O
O2 0.9064(3) 0.5406(2) 1.18460(10) 0.0604(5) Uani d . 1.00 . . O
N1 0.3045(3) 1.0093(3) 1.12580(10) 0.0515(5) Uani d . 1.00 . . N
C1 0.7098(4) 0.5954(3) 1.1259(2) 0.0466(6) Uani d . 1.00 . . C
C2 0.6123(4) 0.7753(3) 1.1603(2) 0.0506(7) Uani d . 1.00 . . C
C3 0.4082(4) 0.8379(3) 1.1003(2) 0.0463(6) Uani d . 1.00 . . C
C4 0.2937(4) 0.7116(3) 1.0013(2) 0.0455(6) Uani d . 1.00 . . C
C5 0.3957(3) 0.5312(3) 0.9694(2) 0.0418(6) Uani d . 1.00 . . C
C6 0.3796(4) 1.1551(3) 1.2203(2) 0.0536(7) Uani d . 1.00 . . C
C7 0.2453(5) 1.1212(3) 1.3246(2) 0.0681(8) Uani d . 1.00 . . C
C8 0.3248(6) 1.2774(4) 1.4211(2) 0.0970(10) Uani d . 1.00 . . C
C9 0.2008(7) 1.2514(5) 1.5269(2) 0.1410(10) Uani d . 1.00 . . C
H1 0.9361 0.4043 1.1369 0.1101 Uiso calc . 1.00 . . H
H2 0.6846 0.8559 1.2248 0.0607 Uiso calc . 1.00 . . H
H3 0.1692 1.0381 1.0777 0.0618 Uiso calc . 1.00 . . H
H4 0.5593 1.1534 1.2344 0.0643 Uiso calc . 1.00 . . H
H5 0.3411 1.2802 1.2022 0.0643 Uiso calc . 1.00 . . H
H6 0.2858 0.9973 1.3438 0.0818 Uiso calc . 1.00 . . H
H7 0.0654 1.1212 1.3107 0.0818 Uiso calc . 1.00 . . H
H8 0.5053 1.2776 1.4336 0.1166 Uiso calc . 1.00 . . H
H9 0.2831 1.4006 1.4012 0.1166 Uiso calc . 1.00 . . H
H10 0.2470 1.1317 1.5502 0.1688 Uiso calc . 1.00 . . H
H11 0.0197 1.2479 1.5158 0.1688 Uiso calc . 1.00 . . H
H12 0.2565 1.3577 1.5822 0.1688 Uiso calc . 1.00 . . H

loop_
_atom_site_aniso_label
_atom_site_aniso_U_11
_atom_site_aniso_U_22
_atom_site_aniso_U_33
_atom_site_aniso_U_12
_atom_site_aniso_U_13
_atom_site_aniso_U_23
O1 0.0558(10) 0.0550(10) 0.0578(9) 0.0151(8) -0.0072(8) 0.0029(8)
O2 0.0610(10) 0.0590(10) 0.0589(10) 0.0158(8) -0.0146(8) -0.0021(8)
N1 0.0590(10) 0.0450(10) 0.0490(10) 0.0101(9) -0.0041(9) -0.0021(8)
C1 0.0480(10) 0.0440(10) 0.0470(10) 0.0050(10) 0.0010(10) 0.0050(10)
C2 0.0570(10) 0.0470(10) 0.0460(10) 0.0030(10) -0.0010(10) -0.0010(10)
C3 0.0510(10) 0.0410(10) 0.0470(10) 0.0040(10) 0.0080(10) 0.0030(10)
C4 0.0450(10) 0.0460(10) 0.0450(10) 0.0020(10) 0.0043(10) 0.0040(10)
C5 0.0420(10) 0.0390(10) 0.0440(10) 0.0050(10) 0.0027(9) 0.0044(9)
C6 0.0580(10) 0.0460(10) 0.0540(10) 0.0060(10) 0.0010(10) -0.0010(10)
C7 0.077(2) 0.064(2) 0.0590(10) -0.0040(10) 0.0070(10) -0.0030(10)
C8 0.126(2) 0.095(2) 0.059(2) -0.024(2) 0.013(2) -0.018(2)
C9 0.196(4) 0.144(3) 0.067(2) -0.050(3) 0.030(2) -0.019(2)

loop_
_atom_type_symbol
_atom_type_description
_atom_type_scat_dispersion_real
_atom_type_scat_dispersion_imag
_atom_type_scat_source
C C 0.018 0.009
;International Tables for Crystallography
(1992, Vol. C, Tables 4.2.6.8 and 6.1.1.1)
;
H H 0.000 0.000
;International Tables for Crystallography
(1992, Vol. C, Table 6.1.1.2)
;
O O 0.049 0.032
;International Tables for Crystallography
(1992, Vol. C, Tables 4.2.6.8 and 6.1.1.1)
;
N N 0.031 0.018
;International Tables for Crystallography
(1992, Vol. C, Tables 4.2.6.8 and 6.1.1.1)
;

loop_
_geom_angle_atom_site_label_1
_geom_angle_atom_site_label_2
_geom_angle_atom_site_label_3
_geom_angle_site_symmetry_1
_geom_angle_site_symmetry_3
_geom_angle
_geom_angle_publ_flag
C1 O2 H1 . . 99.8 no
C3 N1 C6 . . 125.8(2) yes
C3 N1 H3 . . 117.1 no
C6 N1 H3 . . 117.1 no
O2 C1 C2 . . 118.6(2) yes
O2 C1 C5 . 2_667 119.7(2) yes
C2 C1 C5 . 2_667 121.7(2) yes
C1 C2 C3 . . 120.1(2) yes
C1 C2 H2 . . 120.0 no
C3 C2 H2 . . 120.0 no
N1 C3 C2 . . 124.4(2) yes
N1 C3 C4 . . 115.7(2) yes
C2 C3 C4 . . 119.9(2) yes
O1 C4 C3 . . 118.2(2) yes
O1 C4 C5 . . 123.3(2) yes
C3 C4 C5 . . 118.5(2) yes
C1 C5 C4 2_667 . 120.2(2) yes
C1 C5 C5 2_667 2_667 118.5(2) yes
C4 C5 C5 . 2_667 121.3(2) yes
N1 C6 C7 . . 113.6(2) yes
N1 C6 H4 . . 108.4 no
N1 C6 H5 . . 108.4 no
C7 C6 H4 . . 108.4 no
C7 C6 H5 . . 108.4 no
H4 C6 H5 . . 109.5 no
C6 C7 C8 . . 112.3(2) yes
C6 C7 H6 . . 108.8 no
C6 C7 H7 . . 108.8 no
C8 C7 H6 . . 108.7 no
C8 C7 H7 . . 108.8 no
H6 C7 H7 . . 109.5 no
C7 C8 C9 . . 114.9(2) yes
C7 C8 H8 . . 108.1 no
C7 C8 H9 . . 108.1 no
C9 C8 H8 . . 108.1 no
C9 C8 H9 . . 108.1 no
H8 C8 H9 . . 109.5 no
C8 C9 H10 . . 109.5 no
C8 C9 H11 . . 109.5 no
C8 C9 H12 . . 109.5 no
H10 C9 H11 . . 109.4 no
H10 C9 H12 . . 109.4 no
H11 C9 H12 . . 109.5 no

loop_
_geom_bond_atom_site_label_1
_geom_bond_atom_site_label_2
_geom_bond_site_symmetry_1
_geom_bond_site_symmetry_2
_geom_bond_distance
_geom_bond_publ_flag
O1 C4 . . 1.292(2) yes
O2 C1 . . 1.334(2) yes
O2 H1 . . 1.059 no
N1 C3 . . 1.334(2) yes
N1 C6 . . 1.447(3) yes
N1 H3 . . 0.950 no
C1 C2 . . 1.388(3) yes
C1 C5 . 2_667 1.426(3) yes
C2 C3 . . 1.395(3) yes
C2 H2 . . 0.950 no
C3 C4 . . 1.474(3) yes
C4 C5 . . 1.396(3) yes
C5 C5 . 2_667 1.421(4) yes
C6 C7 . . 1.509(3) yes
C6 H4 . . 0.950 no
C6 H5 . . 0.950 no
C7 C8 . . 1.509(3) yes
C7 H6 . . 0.950 no
C7 H7 . . 0.950 no
C8 C9 . . 1.487(4) yes
C8 H8 . . 0.950 no
C8 H9 . . 0.950 no
C9 H10 . . 0.951 no
C9 H11 . . 0.950 no
C9 H12 . . 0.950 no

loop_
_geom_contact_atom_site_label_1
_geom_contact_atom_site_label_2
_geom_contact_distance
_geom_contact_site_symmetry_2
_geom_contact_publ_flag
O1 N1 2.872(2) 2_577 no
O1 C6 3.302(3) 2_577 no
O1 C1 3.354(2) 1_455 no
O1 O1 3.463(3) 2_577 no
O1 C6 3.473(3) 2_677 no
O1 C5 3.523(2) 2_567 no
O1 N1 3.526(2) 2_677 no
O2 C4 3.341(2) 1_655 no
O2 C3 3.491(2) 1_655 no
N1 C4 3.317(2) 2_677 no
N1 H1 3.424 1_465 no
N1 C3 3.433(3) 2_677 no
C1 C4 3.546(3) 1_655 no
C4 H1 3.367 1_455 no
C4 C6 3.434(3) 2_677 no
C5 H1 3.350 1_455 no
C5 C6 3.546(3) 2_677 no
C6 H1 3.189 1_465 no
C6 H1 3.531 1_565 no

loop_
_geom_hbond_atom_site_label_D
_geom_hbond_atom_site_label_H
_geom_hbond_atom_site_label_A
_geom_hbond_site_symmetry_A
_geom_hbond_distance_DH
_geom_hbond_distance_HA
_geom_hbond_distance_DA
_geom_hbond_angle_DHA
_geom_hbond_publ_flag
O2 H1 O1 2_667 1.06 1.49 2.517(2) 161 yes
N1 H3 O1 . 0.95 2.24 2.664(2) 106 yes
N1 H3 O1 2_577 0.95 2.04 2.871(2) 146 yes
